data_8105605
loop_
_publ_author_name
'Li, Linglan'
'Liu, Hui'
'Wu, Zhongjun'
'Miao, Junfeng'
'Zhang, Shu'

_publ_section_title
;
 Crystal structure of 2-(dimethylamino)ethyl 4-aminobenzoate, C11H16N2O2
;
_journal_issue 2
_journal_name_full 'Zeitschrift f\"ur Kristallographie - New Crystal Structures'
_journal_page_first 245
_journal_page_last 246
_journal_paper_doi 10.1515/ncrs-2018-0284
_journal_volume 234
_journal_year 2019
_chemical_absolute_configuration rmad
_chemical_formula_moiety 'C11 H16 N2 O2'
_chemical_formula_sum 'C11 H16 N2 O2'
_chemical_formula_weight 208.26
_space_group_crystal_system orthorhombic
_space_group_IT_number 19
_space_group_name_Hall 'P 2ac 2ab'
_space_group_name_H-M_alt 'P 21 21 21'
_atom_sites_solution_hydrogens mixed
_atom_sites_solution_primary dual
_cell_angle_alpha 90
_cell_angle_beta 90
_cell_angle_gamma 90
_cell_formula_units_Z 4
_cell_length_a 6.1516(10)
_cell_length_b 13.711(2)
_cell_length_c 13.7392(18)
_cell_measurement_reflns_used 2386
_cell_measurement_temperature 293(2)
_cell_measurement_theta_max 26.5120
_cell_measurement_theta_min 4.1630
_cell_volume 1158.8(3)
_computing_cell_refinement 'CrysAlisPro 1.171.38.41 (Rigaku OD, 2015)'
_computing_data_collection 'CrysAlisPro 1.171.38.41 (Rigaku OD, 2015)'
_computing_data_reduction 'CrysAlisPro 1.171.38.41 (Rigaku OD, 2015)'
_computing_molecular_graphics 'Olex2 (Dolomanov et al., 2009)'
_computing_publication_material 'Olex2 (Dolomanov et al., 2009)'
_computing_structure_refinement 'ShelXL (Sheldrick, 2015)'
_computing_structure_solution 'ShelXT (Sheldrick, 2015)'
_diffrn_ambient_temperature 293(2)
_diffrn_detector 'CCD plate'
_diffrn_detector_area_resol_mean 16.1213
_diffrn_detector_type Eos
_diffrn_measured_fraction_theta_full 0.996
_diffrn_measured_fraction_theta_max 0.904
_diffrn_measurement_details
;
List of Runs (angles in degrees, time in seconds):

  # Type    Start    End  Width  t~exp~   \w     \q     \k     \f   Frames
--------------------------------------------------------------------------
  1  \w     -3.00  80.00   1.00    5.00    --   15.49  38.00  90.00   83
  2  \w    -14.00  23.00   1.00    5.00    --  -16.28 -99.00  60.00   37
  3  \w     32.00  57.00   1.00    5.00    --   15.49-178.00  60.00   25
  4  \w    -20.00  47.00   1.00    5.00    --   15.49 -99.00 -90.00   67
  5  \w     32.00  65.00   1.00    5.00    --   15.49-178.00-150.00   33
  6  \w    -52.00  31.00   1.00    5.00    --   15.49 -57.00 -60.00   83
  7  \w    -15.00  36.00   1.00    5.00    --  -16.28  38.00-150.00   51
  8  \w    -61.00 -26.00   1.00    5.00    --  -16.28 116.00 155.00   35
;
_diffrn_measurement_device 'four-circle diffractometer'
_diffrn_measurement_device_type 'Xcalibur, Eos, Gemini'
_diffrn_measurement_method '\w scans'
_diffrn_orient_matrix_type 'CrysAlisPro convention (1999,Acta A55,543-557)'
_diffrn_orient_matrix_UB_11 -0.0116268000
_diffrn_orient_matrix_UB_12 -0.0189401000
_diffrn_orient_matrix_UB_13 0.0477162000
_diffrn_orient_matrix_UB_21 -0.0236062000
_diffrn_orient_matrix_UB_22 0.0474087000
_diffrn_orient_matrix_UB_23 0.0176559000
_diffrn_orient_matrix_UB_31 -0.1123986000
_diffrn_orient_matrix_UB_32 -0.0080152000
_diffrn_orient_matrix_UB_33 -0.0087176000
_diffrn_radiation_monochromator graphite
_diffrn_radiation_probe x-ray
_diffrn_radiation_type MoK\a
_diffrn_radiation_wavelength 0.71073
_diffrn_reflns_av_R_equivalents 0.0372
_diffrn_reflns_av_unetI/netI 0.0360
_diffrn_reflns_Laue_measured_fraction_full 0.996
_diffrn_reflns_Laue_measured_fraction_max 0.904
_diffrn_reflns_limit_h_max 7
_diffrn_reflns_limit_h_min -7
_diffrn_reflns_limit_k_max 17
_diffrn_reflns_limit_k_min -18
_diffrn_reflns_limit_l_max 16
_diffrn_reflns_limit_l_min -18
_diffrn_reflns_number 10705
_diffrn_reflns_point_group_measured_fraction_full 0.998
_diffrn_reflns_point_group_measured_fraction_max 0.870
_diffrn_reflns_theta_full 25.242
_diffrn_reflns_theta_max 29.434
_diffrn_reflns_theta_min 3.629
_diffrn_source 'fine-focus sealed X-ray tube'
_diffrn_source_type 'Enhance (Mo) X-ray Source'
_exptl_absorpt_coefficient_mu 0.083
_exptl_absorpt_correction_T_max 1.00000
_exptl_absorpt_correction_T_min 0.24710
_exptl_absorpt_correction_type multi-scan
_exptl_absorpt_process_details
;
CrysAlisPro 1.171.38.41 (Rigaku Oxford Diffraction, 2015)
Empirical absorption correction using spherical harmonics,
 implemented in SCALE3 ABSPACK scaling algorithm.
;
_exptl_crystal_colour 'clear light colourless'
_exptl_crystal_colour_lustre clear
_exptl_crystal_colour_modifier light
_exptl_crystal_colour_primary colourless
_exptl_crystal_density_diffrn 1.194
_exptl_crystal_description block
_exptl_crystal_F_000 448
_exptl_crystal_size_max 0.41
_exptl_crystal_size_mid 0.23
_exptl_crystal_size_min 0.22
_refine_diff_density_max 0.441
_refine_diff_density_min -0.246
_refine_diff_density_rms 0.040
_refine_ls_abs_structure_details
;
 Flack x determined using 551 quotients [(I+)-(I-)]/[(I+)+(I-)]
 (Parsons, Flack and Wagner, Acta Cryst. B69 (2013) 249-259).
;
_refine_ls_abs_structure_Flack 0.2(7)
_refine_ls_extinction_coef 0.041(10)
_refine_ls_extinction_expression Fc^*^=kFc[1+0.001xFc^2^\l^3^/sin(2\q)]^-1/4^
_refine_ls_extinction_method 'SHELXL-2017/1 (Sheldrick 2017)'
_refine_ls_goodness_of_fit_ref 1.040
_refine_ls_hydrogen_treatment constr
_refine_ls_matrix_type full
_refine_ls_number_parameters 140
_refine_ls_number_reflns 2806
_refine_ls_number_restraints 0
_refine_ls_restrained_S_all 1.040
_refine_ls_R_factor_all 0.1040
_refine_ls_R_factor_gt 0.0657
_refine_ls_shift/su_max 0.000
_refine_ls_shift/su_mean 0.000
_refine_ls_structure_factor_coef Fsqd
_refine_ls_weighting_details 'w=1/[\s^2^(Fo^2^)+(0.0824P)^2^+0.3846P] where P=(Fo^2^+2Fc^2^)/3'
_refine_ls_weighting_scheme calc
_refine_ls_wR_factor_gt 0.1680
_refine_ls_wR_factor_ref 0.1940
_reflns_Friedel_coverage 0.662
_reflns_Friedel_fraction_full 1.000
_reflns_Friedel_fraction_max 0.824
_reflns_number_gt 1790
_reflns_number_total 2806
_reflns_threshold_expression 'I > 2\s(I)'
_cod_data_source_file suppl_ncrs-2018-0284_suppl.cif
_cod_data_source_block exp_5790
_cod_database_code 8105605
_shelx_space_group_comment
;
The symmetry employed for this shelxl refinement is uniquely defined
by the following loop, which should always be used as a source of
symmetry information in preference to the above space-group names.
They are only intended as comments.
;
_shelx_estimated_absorpt_t_max 0.982
_shelx_estimated_absorpt_t_min 0.967
_reflns_odcompleteness_completeness 99.43
_reflns_odcompleteness_iscentric 1
_reflns_odcompleteness_theta 26.32
_olex2_refinement_description
;
1. Fixed Uiso
 At 1.2 times of:
  All C(H) groups, All C(H,H) groups, All N(H,H) groups
 At 1.5 times of:
  All C(H,H,H) groups
2.a Rotating group:
 N1(H1A,H1B)
2.b Secondary CH2 refined with riding coordinates:
 C8(H8A,H8B), C9(H9A,H9B)
2.c Aromatic/amide H refined with riding coordinates:
 C2(H2), C5(H5), C6(H6), C3(H3)
2.d Idealised Me refined as rotating group:
 C10(H10A,H10B,H10C), C11(H11A,H11B,H11C)
;

loop_
_space_group_symop_operation_xyz
'x, y, z'
'-x+1/2, -y, z+1/2'
'-x, y+1/2, -z+1/2'
'x+1/2, -y+1/2, -z'

loop_
_atom_site_label
_atom_site_type_symbol
_atom_site_fract_x
_atom_site_fract_y
_atom_site_fract_z
_atom_site_U_iso_or_equiv
_atom_site_adp_type
_atom_site_occupancy
_atom_site_site_symmetry_order
_atom_site_calc_flag
_atom_site_refinement_flags_posn
_atom_site_refinement_flags_adp
_atom_site_refinement_flags_occupancy
_atom_site_disorder_assembly
_atom_site_disorder_group
O1 O 0.5578(6) 0.5126(2) 0.6247(2) 0.0731(9) Uani 1 1 d . . . . .
O2 O 0.2857(6) 0.4716(2) 0.7217(2) 0.0739(9) Uani 1 1 d . . . . .
N2 N 0.8420(6) 0.4255(2) 0.4792(2) 0.0645(10) Uani 1 1 d . . . . .
N1 N 0.0721(7) 0.9158(3) 0.6275(3) 0.0781(12) Uani 1 1 d . . . . .
H1A H 0.106281 0.936667 0.570147 0.094 Uiso 1 1 d GR . . . .
H1B H -0.067384 0.918272 0.634037 0.094 Uiso 1 1 d GR . . . .
C1 C 0.1433(7) 0.8218(3) 0.6367(3) 0.0547(10) Uani 1 1 d . . . . .
C2 C 0.0306(7) 0.7539(3) 0.6911(3) 0.0608(10) Uani 1 1 d . . . . .
H2 H -0.099074 0.771643 0.721108 0.073 Uiso 1 1 calc R . . . .
C5 C 0.4165(7) 0.7005(3) 0.6054(3) 0.0581(10) Uani 1 1 d . . . . .
H5 H 0.547621 0.682931 0.576615 0.070 Uiso 1 1 calc R . . . .
C4 C 0.3021(7) 0.6323(3) 0.6597(2) 0.0506(9) Uani 1 1 d . . . . .
C7 C 0.3756(7) 0.5316(3) 0.6733(3) 0.0561(10) Uani 1 1 d . . . . .
C6 C 0.3389(8) 0.7933(3) 0.5935(3) 0.0636(11) Uani 1 1 d . . . . .
H6 H 0.417140 0.837819 0.556369 0.076 Uiso 1 1 calc R . . . .
C3 C 0.1070(7) 0.6613(3) 0.7014(3) 0.0605(11) Uani 1 1 d . . . . .
H3 H 0.026574 0.616480 0.737254 0.073 Uiso 1 1 calc R . . . .
C8 C 0.6362(10) 0.4137(4) 0.6317(4) 0.0963(19) Uani 1 1 d . . . . .
H8A H 0.655759 0.396451 0.699594 0.116 Uiso 1 1 calc R . . . .
H8B H 0.529908 0.369567 0.603823 0.116 Uiso 1 1 calc R . . . .
C10 C 0.7624(12) 0.3494(4) 0.4173(6) 0.118(2) Uani 1 1 d . . . . .
H10A H 0.822047 0.288040 0.437798 0.176 Uiso 1 1 calc GR . . . .
H10B H 0.805036 0.362236 0.351318 0.176 Uiso 1 1 calc GR . . . .
H10C H 0.606654 0.346861 0.421277 0.176 Uiso 1 1 calc GR . . . .
C9 C 0.8361(11) 0.4037(4) 0.5818(4) 0.103(2) Uani 1 1 d . . . . .
H9A H 0.885234 0.337038 0.590229 0.123 Uiso 1 1 calc R . . . .
H9B H 0.941496 0.445467 0.613828 0.123 Uiso 1 1 calc R . . . .
C11 C 1.0719(10) 0.4448(5) 0.4572(5) 0.112(2) Uani 1 1 d . . . . .
H11A H 1.154666 0.386086 0.466063 0.168 Uiso 1 1 calc GR . . . .
H11B H 1.125901 0.494449 0.500109 0.168 Uiso 1 1 calc GR . . . .
H11C H 1.085392 0.466388 0.390994 0.168 Uiso 1 1 calc GR . . . .

loop_
_atom_site_aniso_label
_atom_site_aniso_U_11
_atom_site_aniso_U_22
_atom_site_aniso_U_33
_atom_site_aniso_U_23
_atom_site_aniso_U_13
_atom_site_aniso_U_12
O1 0.086(2) 0.0621(17) 0.0715(18) 0.0155(14) 0.0228(17) 0.0218(15)
O2 0.087(2) 0.0583(17) 0.0762(19) 0.0155(14) 0.0164(17) -0.0039(16)
N2 0.080(2) 0.0563(19) 0.0569(18) 0.0044(15) 0.0012(18) 0.0072(19)
N1 0.092(3) 0.065(2) 0.077(2) 0.0084(18) 0.017(2) 0.018(2)
C1 0.067(2) 0.051(2) 0.0459(18) -0.0014(15) 0.0017(18) 0.0030(19)
C2 0.058(2) 0.062(2) 0.063(2) -0.0076(19) 0.018(2) -0.0010(19)
C5 0.062(2) 0.059(2) 0.054(2) 0.0016(18) 0.0129(19) 0.0006(19)
C4 0.060(2) 0.0526(19) 0.0392(16) -0.0053(15) 0.0042(16) -0.0043(17)
C7 0.068(3) 0.058(2) 0.0432(18) -0.0011(16) 0.0005(19) 0.001(2)
C6 0.075(3) 0.058(2) 0.058(2) 0.0066(18) 0.016(2) 0.000(2)
C3 0.066(3) 0.057(2) 0.058(2) 0.0012(17) 0.011(2) -0.0084(19)
C8 0.116(4) 0.081(3) 0.092(4) 0.037(3) 0.026(3) 0.042(3)
C10 0.127(5) 0.078(4) 0.147(5) -0.031(4) -0.045(5) 0.017(3)
C9 0.124(5) 0.100(4) 0.085(3) 0.023(3) 0.009(4) 0.046(4)
C11 0.083(4) 0.137(6) 0.117(5) 0.008(4) -0.010(4) -0.009(4)

loop_
_atom_type_symbol
_atom_type_description
_atom_type_scat_dispersion_real
_atom_type_scat_dispersion_imag
_atom_type_scat_source
C C 0.0033 0.0016 'International Tables Vol C Tables 4.2.6.8 and 6.1.1.4'
H H 0.0000 0.0000 'International Tables Vol C Tables 4.2.6.8 and 6.1.1.4'
N N 0.0061 0.0033 'International Tables Vol C Tables 4.2.6.8 and 6.1.1.4'
O O 0.0106 0.0060 'International Tables Vol C Tables 4.2.6.8 and 6.1.1.4'

loop_
_geom_angle_atom_site_label_1
_geom_angle_atom_site_label_2
_geom_angle_atom_site_label_3
_geom_angle
_geom_angle_site_symmetry_1
_geom_angle_site_symmetry_3
C7 O1 C8 115.6(4) . .
C10 N2 C9 114.9(5) . .
C10 N2 C11 109.7(5) . .
C9 N2 C11 105.2(5) . .
H1A N1 H1B 108.9 . .
C1 N1 H1A 108.6 . .
C1 N1 H1B 110.2 . .
N1 C1 C2 121.7(4) . .
N1 C1 C6 120.0(4) . .
C2 C1 C6 118.3(4) . .
C1 C2 H2 119.6 . .
C3 C2 C1 120.8(4) . .
C3 C2 H2 119.6 . .
C4 C5 H5 119.6 . .
C6 C5 H5 119.6 . .
C6 C5 C4 120.9(4) . .
C5 C4 C7 123.2(4) . .
C3 C4 C5 117.8(4) . .
C3 C4 C7 119.0(3) . .
O1 C7 C4 112.4(3) . .
O2 C7 O1 122.3(4) . .
O2 C7 C4 125.3(4) . .
C1 C6 H6 119.7 . .
C5 C6 C1 120.7(4) . .
C5 C6 H6 119.7 . .
C2 C3 C4 121.5(4) . .
C2 C3 H3 119.2 . .
C4 C3 H3 119.2 . .
O1 C8 H8A 109.6 . .
O1 C8 H8B 109.6 . .
H8A C8 H8B 108.1 . .
C9 C8 O1 110.5(4) . .
C9 C8 H8A 109.6 . .
C9 C8 H8B 109.6 . .
N2 C10 H10A 109.5 . .
N2 C10 H10B 109.5 . .
N2 C10 H10C 109.5 . .
H10A C10 H10B 109.5 . .
H10A C10 H10C 109.5 . .
H10B C10 H10C 109.5 . .
N2 C9 H9A 107.7 . .
N2 C9 H9B 107.7 . .
C8 C9 N2 118.4(5) . .
C8 C9 H9A 107.7 . .
C8 C9 H9B 107.7 . .
H9A C9 H9B 107.1 . .
N2 C11 H11A 109.5 . .
N2 C11 H11B 109.5 . .
N2 C11 H11C 109.5 . .
H11A C11 H11B 109.5 . .
H11A C11 H11C 109.5 . .
H11B C11 H11C 109.5 . .

loop_
_geom_bond_atom_site_label_1
_geom_bond_atom_site_label_2
_geom_bond_distance
_geom_bond_site_symmetry_2
O1 C7 1.330(5) .
O1 C8 1.443(5) .
O2 C7 1.194(5) .
N2 C10 1.433(7) .
N2 C9 1.441(6) .
N2 C11 1.471(7) .
N1 H1A 0.8637 .
N1 H1B 0.8637 .
N1 C1 1.367(5) .
C1 C2 1.381(6) .
C1 C6 1.397(6) .
C2 H2 0.9300 .
C2 C3 1.361(6) .
C5 H5 0.9300 .
C5 C4 1.389(5) .
C5 C6 1.368(5) .
C4 C7 1.464(5) .
C4 C3 1.389(5) .
C6 H6 0.9300 .
C3 H3 0.9300 .
C8 H8A 0.9700 .
C8 H8B 0.9700 .
C8 C9 1.414(8) .
C10 H10A 0.9600 .
C10 H10B 0.9600 .
C10 H10C 0.9600 .
C9 H9A 0.9700 .
C9 H9B 0.9700 .
C11 H11A 0.9600 .
C11 H11B 0.9600 .
C11 H11C 0.9600 .
